data_2105385
loop_
_publ_author_name
'Gelato, L.M.'
'Penzo, M.'
'Parthe, E.'
'Cenzual, K.'

_publ_section_title
;
 Inorganic structure types with revised space groups.I.
;
_journal_name_full 'Acta Crystallographica B (39,1983-)'
_journal_page_first 433
_journal_page_last 439
_journal_paper_doi 10.1107/s0108768191000903
_journal_volume 47
_journal_year 1991
_chemical_formula_sum 'Ag3 Te2 Tl'
_chemical_name_systematic 'Ag3 Tl Te2'
_space_group_IT_number 65
_symmetry_space_group_name_Hall '-C 2 2'
_symmetry_space_group_name_H-M 'C m m m'
_cell_angle_alpha 90
_cell_angle_beta 90
_cell_angle_gamma 90
_cell_formula_units_Z 2
_cell_length_a 4.6
_cell_length_b 15.45
_cell_length_c 4.76
_cell_volume 338.293
_citation_journal_id_ASTM ASBSDK
_cod_data_source_file silver3-x_86.cif
_cod_data_source_block Ag3Te2Tl1
_cod_original_cell_volume 338.2932
_cod_original_formula_sum 'Ag3 Te2 Tl1'
_cod_database_code 2105385

loop_
_symmetry_equiv_pos_as_xyz
x,y,z
-x,-y,z
x,-y,-z
-x,y,-z
-x,-y,-z
x,y,-z
-x,y,z
x,-y,z
x+1/2,y+1/2,z
-x+1/2,-y+1/2,z
x+1/2,-y+1/2,-z
-x+1/2,y+1/2,-z
-x+1/2,-y+1/2,-z
x+1/2,y+1/2,-z
-x+1/2,y+1/2,z
x+1/2,-y+1/2,z

loop_
_atom_site_label
_atom_site_type_symbol
_atom_site_fract_x
_atom_site_fract_y
_atom_site_fract_z
_atom_site_occupancy
_atom_site_U_iso_or_equiv
Te1 Te-2 0 0.127 0.5 1 0.0
Ag2 Ag+1 0.5 0 0.5 1 0.0
Tl1 Tl+1 0 0 0 1 0.0
Ag1 Ag+1 0 0.315 0 1 0.0
